data_2310733
loop_
_publ_author_name
'Bode, H.'

_publ_section_title
;
 Ueber die Kristallstrukturen der Hexafluorozirkonate
;
_journal_name_full 'Acta Crystallographica (1,1948-23,1967)'
_journal_page_first 637
_journal_page_last 637
_journal_volume 7
_journal_year 1954
_chemical_formula_sum 'K2 Zr'
_chemical_name_systematic 'K2 Zr F6'
_space_group_IT_number 20
_symmetry_space_group_name_Hall 'C 2c 2'
_symmetry_space_group_name_H-M 'C 2 2 21'
_cell_angle_alpha 90
_cell_angle_beta 90
_cell_angle_gamma 90
_cell_formula_units_Z 4
_cell_length_a 6.6
_cell_length_b 11.42
_cell_length_c 6.96
_cell_volume 524.589
_citation_journal_id_ASTM ACCRA9
_cod_data_source_file Bode_ACCRA9_1954_1997.cif
_cod_data_source_block K2Zr1
_cod_original_cell_volume 524.5891
_cod_original_formula_sum 'K2 Zr1'
_cod_database_code 2310733

loop_
_symmetry_equiv_pos_as_xyz
x,y,z
-x,-y,z+1/2
x,-y,-z
-x,y,-z+1/2
x+1/2,y+1/2,z
-x+1/2,-y+1/2,z+1/2
x+1/2,-y+1/2,-z
-x+1/2,y+1/2,-z+1/2

loop_
_atom_site_label
_atom_site_type_symbol
_atom_site_fract_x
_atom_site_fract_y
_atom_site_fract_z
_atom_site_occupancy
_atom_site_U_iso_or_equiv
K1 K+1 0 0.6667 0.25 1 0.0
Zr1 Zr+4 0 0.3333 0.25 1 0.0
K2 K+1 0 0 0 1 0.0
